data_8100766
loop_
_publ_author_name
'Polamo, Mika'
'H\"a\m\"al\"ainen, Markku'

_publ_section_title
;
Crystal structure of bis(2,6-di(phenylamino)pyridinium) hexachlorotantalate(V) 
chloride---toluene (1/1), (C~17~H~16~N~3~)~2~(TaCl~6~)Cl &#x00B7; C~7~H~8~
;
_journal_issue 4
_journal_name_full 'Zeitschrift f\"ur Kristallographie - New Crystal Structures'
_journal_page_first 557
_journal_page_last 558
_journal_volume 217
_journal_year 2002
_chemical_formula_structural '(C17 H17 N3)2 (TaCl6)Cl . C7 H8'
_chemical_formula_sum 'C41 H40 Cl7 N6 Ta'
_chemical_formula_weight 1045.89
_space_group_IT_number 2
_symmetry_cell_setting triclinic
_symmetry_space_group_name_Hall '-P 1'
_symmetry_space_group_name_H-M 'P -1'
_cell_angle_alpha 100.84(4)
_cell_angle_beta 110.62(4)
_cell_angle_gamma 102.01(5)
_cell_formula_units_Z 2
_cell_length_a 14.175(9)
_cell_length_b 14.376(6)
_cell_length_c 12.095(6)
_cell_measurement_temperature 193(2)
_cell_volume 2163(2)
_diffrn_ambient_temperature 193(2)
_exptl_crystal_density_diffrn 1.606
_cod_database_code 8100766

loop_
_symmetry_equiv_pos_as_xyz
'x, y, z'
'-x, -y, -z'

loop_
_atom_site_label
_atom_site_type_symbol
_atom_site_fract_x
_atom_site_fract_y
_atom_site_fract_z
_atom_site_U_iso_or_equiv
_atom_site_adp_type
_atom_site_occupancy
_atom_site_symmetry_multiplicity
_atom_site_Wyckoff_symbol
_atom_site_calc_flag
_atom_site_refinement_flags
_atom_site_disorder_assembly
_atom_site_disorder_group
Ta Ta 0.248800(13) 0.755859(12) 0.429339(14) 0.03725(8) Uani 1 2 i d . . .
Cl1 Cl 0.14489(17) 0.85499(14) 0.46090(15) 0.0896(6) Uani 1 2 i d . . .
Cl2 Cl 0.20983(10) 0.77388(8) 0.23082(10) 0.0481(3) Uani 1 2 i d . . .
Cl3 Cl 0.34889(9) 0.65107(8) 0.39519(12) 0.0457(3) Uani 1 2 i d . . .
Cl4 Cl 0.28629(13) 0.73295(13) 0.62596(12) 0.0700(4) Uani 1 2 i d . . .
Cl5 Cl 0.09973(9) 0.61449(10) 0.34700(12) 0.0533(3) Uani 1 2 i d . . .
Cl6 Cl 0.39767(13) 0.89302(9) 0.50716(15) 0.0756(4) Uani 1 2 i d . . .
Cl7 Cl 0.50869(8) 0.54197(7) 0.66107(10) 0.0397(2) Uani 1 2 i d . . .
N1 N 0.2522(2) 0.4541(2) 0.4952(3) 0.0323(7) Uani 1 2 i d . . .
H1 H 0.3190 0.4838 0.5140 0.042 Uiso 1 2 i calc R . .
C2 C 0.1884(3) 0.4042(3) 0.3749(4) 0.0336(8) Uani 1 2 i d . . .
C3 C 0.0822(3) 0.3602(3) 0.3444(4) 0.0402(9) Uani 1 2 i d . . .
H3 H 0.0353 0.3248 0.2616 0.052 Uiso 1 2 i calc R . .
C4 C 0.0461(3) 0.3688(3) 0.4370(4) 0.0442(10) Uani 1 2 i d . . .
H4 H -0.0267 0.3391 0.4162 0.057 Uiso 1 2 i calc R . .
C5 C 0.1110(3) 0.4182(3) 0.5574(4) 0.0410(10) Uani 1 2 i d . . .
H5 H 0.0837 0.4237 0.6189 0.053 Uiso 1 2 i calc R . .
C6 C 0.2182(3) 0.4605(3) 0.5884(4) 0.0335(8) Uani 1 2 i d . . .
N7 N 0.2951(3) 0.5065(3) 0.7021(3) 0.0368(7) Uani 1 2 i d . . .
H7 H 0.3601 0.5252 0.7073 0.048 Uiso 1 2 i calc R . .
C8 C 0.2817(3) 0.5279(3) 0.8141(4) 0.0366(9) Uani 1 2 i d . . .
C9 C 0.3535(4) 0.5130(3) 0.9169(4) 0.0462(10) Uani 1 2 i d . . .
H9 H 0.4076 0.4861 0.9096 0.060 Uiso 1 2 i calc R . .
C10 C 0.3473(5) 0.5368(4) 1.0291(5) 0.0592(14) Uani 1 2 i d . . .
H10 H 0.3971 0.5268 1.0991 0.077 Uiso 1 2 i calc R . .
C11 C 0.2680(5) 0.5754(4) 1.0394(5) 0.0565(13) Uani 1 2 i d . . .
H11 H 0.2629 0.5914 1.1165 0.073 Uiso 1 2 i calc R . .
C12 C 0.1969(4) 0.5904(3) 0.9382(5) 0.0522(12) Uani 1 2 i d . . .
H12 H 0.1428 0.6169 0.9461 0.068 Uiso 1 2 i calc R . .
C13 C 0.2026(4) 0.5674(3) 0.8245(4) 0.0426(10) Uani 1 2 i d . . .
H13 H 0.1534 0.5785 0.7550 0.055 Uiso 1 2 i calc R . .
N14 N 0.2356(3) 0.4004(3) 0.2953(3) 0.0374(8) Uani 1 2 i d . . .
H14 H 0.3050 0.4226 0.3258 0.049 Uiso 1 2 i calc R . .
C15 C 0.1794(3) 0.3623(3) 0.1647(4) 0.0395(9) Uani 1 2 i d . . .
C16 C 0.2030(5) 0.2873(5) 0.1023(5) 0.0730(19) Uani 1 2 i d . . .
H16 H 0.2556 0.2604 0.1459 0.095 Uiso 1 2 i calc R . .
C17 C 0.1502(6) 0.2507(7) -0.0244(6) 0.103(3) Uani 1 2 i d . . .
H17 H 0.1654 0.1973 -0.0673 0.134 Uiso 1 2 i calc R . .
C18 C 0.0771(4) 0.2902(5) -0.0884(5) 0.0715(18) Uani 1 2 i d . . .
H18 H 0.0436 0.2664 -0.1758 0.093 Uiso 1 2 i calc R . .
C19 C 0.0513(4) 0.3658(4) -0.0256(5) 0.0531(12) Uani 1 2 i d . . .
H19 H -0.0020 0.3918 -0.0695 0.069 Uiso 1 2 i calc R . .
C20 C 0.1037(4) 0.4024(3) 0.1006(4) 0.0468(10) Uani 1 2 i d . . .
H20 H 0.0880 0.4552 0.1439 0.061 Uiso 1 2 i calc R . .
N21 N 0.5775(3) 0.7688(2) 0.6966(3) 0.0410(8) Uani 1 2 i d . . .
H21 H 0.5460 0.7050 0.6791 0.053 Uiso 1 2 i calc R . .
C22 C 0.6206(3) 0.7985(3) 0.6201(5) 0.0449(10) Uani 1 2 i d . . .
C23 C 0.6705(4) 0.8990(3) 0.6459(5) 0.0552(12) Uani 1 2 i d . . .
H23 H 0.7026 0.9232 0.5958 0.072 Uiso 1 2 i calc R . .
C24 C 0.6712(5) 0.9628(4) 0.7491(6) 0.0697(16) Uani 1 2 i d . . .
H24 H 0.7036 1.0319 0.7675 0.091 Uiso 1 2 i calc R . .
C25 C 0.6279(5) 0.9312(3) 0.8246(6) 0.0601(14) Uani 1 2 i d . . .
H25 H 0.6307 0.9772 0.8942 0.078 Uiso 1 2 i calc R . .
C26 C 0.5794(4) 0.8303(3) 0.7979(5) 0.0472(11) Uani 1 2 i d . . .
N27 N 0.5343(3) 0.7853(3) 0.8635(4) 0.0516(10) Uani 1 2 i d . . .
H27 H 0.5041 0.7208 0.8327 0.067 Uiso 1 2 i calc R . .
C28 C 0.5300(4) 0.8300(3) 0.9765(5) 0.0482(11) Uani 1 2 i d . . .
C29 C 0.4385(4) 0.7939(3) 0.9925(5) 0.0533(12) Uani 1 2 i d . . .
H29 H 0.3798 0.7446 0.9269 0.069 Uiso 1 2 i calc R . .
C30 C 0.4325(5) 0.8291(4) 1.1033(6) 0.0636(14) Uani 1 2 i d . . .
H30 H 0.3704 0.8027 1.1147 0.083 Uiso 1 2 i calc R . .
C31 C 0.5162(5) 0.9025(4) 1.1973(6) 0.0642(15) Uani 1 2 i d . . .
H31 H 0.5118 0.9276 1.2732 0.083 Uiso 1 2 i calc R . .
C32 C 0.6062(5) 0.9392(4) 1.1807(6) 0.0662(15) Uani 1 2 i d . . .
H32 H 0.6633 0.9909 1.2452 0.086 Uiso 1 2 i calc R . .
C33 C 0.6155(4) 0.9023(4) 1.0722(5) 0.0582(13) Uani 1 2 i d . . .
H33 H 0.6794 0.9261 1.0632 0.076 Uiso 1 2 i calc R . .
N34 N 0.6124(3) 0.7258(3) 0.5251(4) 0.0464(9) Uani 1 2 i d . . .
H34 H 0.5739 0.6652 0.5126 0.060 Uiso 1 2 i calc R . .
C35 C 0.6629(4) 0.7422(3) 0.4442(5) 0.0475(11) Uani 1 2 i d . . .
C36 C 0.6020(5) 0.7121(4) 0.3188(5) 0.0621(14) Uani 1 2 i d . . .
H36 H 0.5276 0.6839 0.2880 0.081 Uiso 1 2 i calc R . .
C37 C 0.6494(7) 0.7231(5) 0.2401(7) 0.086(2) Uani 1 2 i d . . .
H37 H 0.6085 0.7033 0.1537 0.112 Uiso 1 2 i calc R . .
C38 C 0.7593(9) 0.7640(6) 0.2878(11) 0.109(3) Uani 1 2 i d . . .
H38 H 0.7927 0.7708 0.2329 0.141 Uiso 1 2 i calc R . .
C39 C 0.8197(7) 0.7946(6) 0.4132(10) 0.095(3) Uani 1 2 i d . . .
H39 H 0.8940 0.8235 0.4440 0.123 Uiso 1 2 i calc R . .
C40 C 0.7721(4) 0.7832(4) 0.4937(6) 0.0631(14) Uani 1 2 i d . . .
H40 H 0.8126 0.8028 0.5802 0.082 Uiso 1 2 i calc R . .
C41 C -0.0403(9) 0.0541(6) 0.2191(10) 0.127(4) Uani 1 2 i d . . .
C42 C -0.0098(9) 0.0810(7) 0.1319(10) 0.111(3) Uani 1 2 i d . . .
H42 H 0.0476 0.0633 0.1199 0.145 Uiso 1 2 i calc R . .
C43 C -0.0603(11) 0.1319(9) 0.0639(10) 0.139(5) Uani 1 2 i d . . .
H43 H -0.0403 0.1494 0.0016 0.180 Uiso 1 2 i calc R . .
C44 C -0.1445(9) 0.1604(6) 0.0842(11) 0.113(3) Uani 1 2 i d . . .
H44 H -0.1825 0.1944 0.0328 0.147 Uiso 1 2 i calc R . .
C45 C -0.1690(8) 0.1414(10) 0.1684(14) 0.139(5) Uani 1 2 i d . . .
H45 H -0.2214 0.1651 0.1860 0.181 Uiso 1 2 i calc R . .
C46 C -0.1156(8) 0.0815(9) 0.2401(8) 0.121(4) Uani 1 2 i d . . .
H46 H -0.1359 0.0630 0.3017 0.157 Uiso 1 2 i calc R . .
C47 C 0.0096(11) -0.0050(7) 0.2869(12) 0.248(11) Uani 1 2 i d . . .
H471 H 0.0634 -0.0201 0.2593 0.322 Uiso 1 2 i calc R . .
H472 H -0.0430 -0.0669 0.2735 0.322 Uiso 1 2 i calc R . .
H473 H 0.0431 0.0312 0.3748 0.322 Uiso 1 2 i calc R . .

loop_
_atom_site_aniso_label
_atom_site_aniso_U_11
_atom_site_aniso_U_22
_atom_site_aniso_U_33
_atom_site_aniso_U_23
_atom_site_aniso_U_13
_atom_site_aniso_U_12
Ta 0.04358(13) 0.03930(12) 0.02856(12) 0.00881(8) 0.01030(9) 0.02030(8)
Cl1 0.1224(14) 0.1127(13) 0.0612(9) 0.0218(9) 0.0374(10) 0.0929(12)
Cl2 0.0548(7) 0.0498(6) 0.0349(6) 0.0170(5) 0.0134(5) 0.0101(5)
Cl3 0.0389(6) 0.0426(5) 0.0563(7) 0.0120(5) 0.0181(5) 0.0179(4)
Cl4 0.0889(10) 0.0976(10) 0.0341(6) 0.0285(7) 0.0211(7) 0.0472(8)
Cl5 0.0391(6) 0.0653(7) 0.0604(8) 0.0273(6) 0.0222(6) 0.0135(5)
Cl6 0.0763(10) 0.0400(6) 0.0665(9) 0.0035(6) -0.0062(7) 0.0014(6)
Cl7 0.0325(5) 0.0362(5) 0.0466(6) 0.0113(4) 0.0129(4) 0.0087(4)
N1 0.0263(16) 0.0368(16) 0.0287(17) 0.0090(13) 0.0075(14) 0.0063(13)
C2 0.033(2) 0.0369(19) 0.027(2) 0.0096(16) 0.0083(17) 0.0093(16)
C3 0.029(2) 0.049(2) 0.032(2) 0.0091(18) 0.0048(17) 0.0042(18)
C4 0.028(2) 0.057(3) 0.044(3) 0.015(2) 0.0127(19) 0.0089(19)
C5 0.033(2) 0.052(2) 0.036(2) 0.0095(19) 0.0149(19) 0.0085(18)
C6 0.035(2) 0.0353(19) 0.030(2) 0.0107(16) 0.0118(17) 0.0115(16)
N7 0.0312(17) 0.0464(19) 0.0286(17) 0.0084(15) 0.0089(14) 0.0113(14)
C8 0.043(2) 0.0335(19) 0.032(2) 0.0070(16) 0.0152(18) 0.0102(17)
C9 0.052(3) 0.045(2) 0.035(2) 0.0085(19) 0.009(2) 0.019(2)
C10 0.078(4) 0.050(3) 0.032(2) 0.009(2) 0.008(2) 0.013(3)
C11 0.078(4) 0.047(3) 0.041(3) 0.004(2) 0.031(3) 0.008(2)
C12 0.056(3) 0.044(2) 0.060(3) 0.005(2) 0.035(3) 0.010(2)
C13 0.047(2) 0.040(2) 0.042(2) 0.0108(19) 0.018(2) 0.0146(19)
N14 0.0271(16) 0.0491(19) 0.0256(17) 0.0052(15) 0.0054(14) 0.0049(14)
C15 0.031(2) 0.054(2) 0.027(2) 0.0091(18) 0.0090(17) 0.0092(18)
C16 0.061(3) 0.122(5) 0.033(3) 0.003(3) 0.008(2) 0.058(4)
C17 0.084(5) 0.180(8) 0.037(3) -0.006(4) 0.012(3) 0.082(5)
C18 0.054(3) 0.126(5) 0.024(2) 0.011(3) 0.007(2) 0.031(3)
C19 0.050(3) 0.066(3) 0.039(3) 0.022(2) 0.010(2) 0.018(2)
C20 0.046(3) 0.045(2) 0.040(2) 0.014(2) 0.008(2) 0.011(2)
N21 0.0386(19) 0.0302(16) 0.046(2) 0.0127(15) 0.0082(17) 0.0094(14)
C22 0.037(2) 0.042(2) 0.053(3) 0.021(2) 0.009(2) 0.0157(18)
C23 0.058(3) 0.040(2) 0.075(4) 0.027(2) 0.029(3) 0.016(2)
C24 0.084(4) 0.033(2) 0.091(5) 0.017(3) 0.036(4) 0.015(3)
C25 0.079(4) 0.033(2) 0.075(4) 0.018(2) 0.036(3) 0.021(2)
C26 0.044(3) 0.035(2) 0.055(3) 0.010(2) 0.011(2) 0.0140(19)
N27 0.060(3) 0.0368(19) 0.046(2) 0.0084(17) 0.014(2) 0.0070(17)
C28 0.049(3) 0.036(2) 0.050(3) 0.008(2) 0.012(2) 0.0124(19)
C29 0.046(3) 0.043(2) 0.058(3) 0.007(2) 0.013(2) 0.011(2)
C30 0.060(3) 0.056(3) 0.076(4) 0.010(3) 0.030(3) 0.022(3)
C31 0.072(4) 0.053(3) 0.062(4) 0.000(3) 0.025(3) 0.025(3)
C32 0.062(3) 0.049(3) 0.063(4) -0.007(3) 0.013(3) 0.008(2)
C33 0.049(3) 0.049(3) 0.062(3) 0.004(2) 0.014(3) 0.011(2)
N34 0.040(2) 0.0382(18) 0.053(2) 0.0147(17) 0.0123(18) 0.0055(15)
C35 0.052(3) 0.041(2) 0.059(3) 0.025(2) 0.025(2) 0.020(2)
C36 0.082(4) 0.048(3) 0.063(3) 0.022(2) 0.030(3) 0.026(3)
C37 0.138(7) 0.069(4) 0.086(5) 0.039(4) 0.068(5) 0.047(4)
C38 0.174(10) 0.094(5) 0.152(9) 0.076(6) 0.132(9) 0.075(6)
C39 0.090(5) 0.090(5) 0.157(9) 0.069(6) 0.085(6) 0.043(4)
C40 0.052(3) 0.057(3) 0.088(4) 0.033(3) 0.029(3) 0.017(2)
C41 0.116(8) 0.066(5) 0.119(8) 0.035(5) -0.024(6) -0.017(5)
C42 0.139(8) 0.084(5) 0.105(7) 0.003(5) 0.075(7) -0.002(5)
C43 0.185(13) 0.117(8) 0.087(7) 0.005(6) 0.073(8) -0.022(8)
C44 0.107(7) 0.068(4) 0.107(8) 0.005(5) -0.004(6) 0.015(5)
C45 0.076(6) 0.141(10) 0.138(10) -0.061(8) 0.037(7) 0.008(6)
C46 0.071(5) 0.155(10) 0.070(5) -0.022(6) 0.024(5) -0.039(6)
C47 0.249(15) 0.068(5) 0.195(13) 0.049(7) -0.144(11) -0.015(7)

loop_
_geom_bond_atom_site_label_1
_geom_bond_atom_site_label_2
_geom_bond_distance
_geom_bond_site_symmetry_2
_geom_bond_publ_flag
Ta Cl6 2.3236(15) . ?
Ta Cl1 2.3261(15) . ?
Ta Cl2 2.3445(15) . ?
Ta Cl3 2.3496(12) . ?
Ta Cl4 2.3503(16) . ?
Ta Cl5 2.3573(13) . ?
N1 C2 1.364(5) . ?
N1 C6 1.368(5) . ?
N1 H1 0.8800 . ?
C2 N14 1.351(5) . ?
C2 C3 1.389(6) . ?
C3 C4 1.383(6) . ?
C3 H3 0.9500 . ?
C4 C5 1.366(6) . ?
C4 H4 0.9500 . ?
C5 C6 1.395(6) . ?
C5 H5 0.9500 . ?
C6 N7 1.348(5) . ?
N7 C8 1.420(5) . ?
N7 H7 0.8800 . ?
C8 C9 1.388(6) . ?
C8 C13 1.390(6) . ?
C9 C10 1.374(7) . ?
C9 H9 0.9500 . ?
C10 C11 1.385(8) . ?
C10 H10 0.9500 . ?
C11 C12 1.372(8) . ?
C11 H11 0.9500 . ?
C12 C13 1.388(6) . ?
C12 H12 0.9500 . ?
C13 H13 0.9500 . ?
N14 C15 1.427(5) . ?
N14 H14 0.8800 . ?
C15 C16 1.366(7) . ?
C15 C20 1.386(7) . ?
C16 C17 1.383(8) . ?
C16 H16 0.9500 . ?
C17 C18 1.356(10) . ?
C17 H17 0.9500 . ?
C18 C19 1.394(8) . ?
C18 H18 0.9500 . ?
C19 C20 1.377(7) . ?
C19 H19 0.9500 . ?
C20 H20 0.9500 . ?
N21 C26 1.358(6) . ?
N21 C22 1.360(6) . ?
N21 H21 0.8800 . ?
C22 N34 1.352(6) . ?
C22 C23 1.391(6) . ?
C23 C24 1.398(8) . ?
C23 H23 0.9500 . ?
C24 C25 1.360(8) . ?
C24 H24 0.9500 . ?
C25 C26 1.390(6) . ?
C25 H25 0.9500 . ?
C26 N27 1.356(6) . ?
N27 C28 1.424(6) . ?
N27 H27 0.8800 . ?
C28 C29 1.386(7) . ?
C28 C33 1.388(7) . ?
C29 C30 1.380(8) . ?
C29 H29 0.9500 . ?
C30 C31 1.375(8) . ?
C30 H30 0.9500 . ?
C31 C32 1.374(8) . ?
C31 H31 0.9500 . ?
C32 C33 1.382(8) . ?
C32 H32 0.9500 . ?
C33 H33 0.9500 . ?
N34 C35 1.427(6) . ?
N34 H34 0.8800 . ?
C35 C36 1.381(8) . ?
C35 C40 1.391(7) . ?
C36 C37 1.359(9) . ?
C36 H36 0.9500 . ?
C37 C38 1.401(13) . ?
C37 H37 0.9500 . ?
C38 C39 1.380(13) . ?
C38 H38 0.9500 . ?
C39 C40 1.381(9) . ?
C39 H39 0.9500 . ?
C40 H40 0.9500 . ?
C41 C46 1.299(15) . ?
C41 C42 1.362(14) . ?
C41 C47 1.413(12) . ?
C42 C43 1.325(16) . ?
C42 H42 0.9500 . ?
C43 C44 1.423(16) . ?
C43 H43 0.9500 . ?
C44 C45 1.244(15) . ?
C44 H44 0.9500 . ?
C45 C46 1.468(17) . ?
C45 H45 0.9500 . ?
C46 H46 0.9500 . ?
C47 H471 0.9800 . ?
C47 H472 0.9800 . ?
C47 H473 0.9800 . ?
